data_1000505
loop_
_publ_author_name
'Loiseau, T'
'Paulet, C'
'Ferey, G'

_publ_section_title
;
Crystal structure determination of the hydrated gallium phosphate Ga P
O4 . 2(H2 O), analog of variscite
;
_journal_coden_ASTM CASCFN
_journal_name_full 'C. R. Acad. Sci. Paris, T. 1, Serie II'
_journal_page_first 667
_journal_page_last 674
_journal_volume 1
_journal_year 1998
_chemical_formula_structural 'Ga (P O4) (H2 O)2'
_chemical_formula_sum 'Ga H4 O6 P'
_chemical_name_systematic 'Gallium phosphate(V) dihydrate'
_space_group_IT_number 61
_symmetry_cell_setting orthorhombic
_symmetry_Int_Tables_number 61
_symmetry_space_group_name_Hall '-P 2ac 2ab'
_symmetry_space_group_name_H-M 'P b c a'
_cell_angle_alpha 90
_cell_angle_beta 90
_cell_angle_gamma 90
_cell_formula_units_Z 8
_cell_length_a 9.9260(1)
_cell_length_b 8.6189(1)
_cell_length_c 9.7622(1)
_cell_volume 835.2
_database_code_amcsd 0015448
_exptl_crystal_density_diffrn 3.193
_refine_ls_R_factor_all 0.036
_cod_original_formula_sum 'H4 Ga O6 P'
_cod_database_code 1000505
_amcsd_formula_title GaP04*2H20

loop_
_space_group_symop_operation_xyz
x,y,z
1/2+x,1/2-y,-z
-x,1/2+y,1/2-z
1/2-x,-y,1/2+z
-x,-y,-z
1/2-x,1/2+y,z
x,1/2-y,1/2+z
1/2+x,y,1/2-z

loop_
_atom_site_label
_atom_site_type_symbol
_atom_site_symmetry_multiplicity
_atom_site_Wyckoff_symbol
_atom_site_fract_x
_atom_site_fract_y
_atom_site_fract_z
_atom_site_occupancy
_atom_site_attached_hydrogens
_atom_site_calc_flag
Ga1 Ga3+ 8 c 0.1323(1) 0.1539(1) 0.1704(1) 1. 0 d
P1 P5+ 8 c 0.1497(1) 0.4682(1) 0.3554(1) 1. 0 d
O1 O2- 8 c 0.1105(2) 0.2989(2) 0.3233(2) 1. 0 d
O2 O2- 8 c 0.0477(2) 0.5827(2) 0.2921(2) 1. 0 d
O3 O2- 8 c 0.2888(2) 0.5046(2) 0.2956(2) 1. 0 d
O4 O2- 8 c 0.1483(2) 0.4860(2) 0.5122(2) 1. 0 d
O5 O2- 8 c 0.0577(2) 0.3336(2) 0.0568(2) 1. 2 d
O6 O2- 8 c 0.3088(2) 0.2329(2) 0.1114(2) 1. 2 d
H1 H1+ 8 c 0.0644(67) 0.3081(67) -0.0394(67) 1. 0 d
H2 H1+ 8 c -0.0125(67) 0.3548(67) 0.0740(67) 1. 0 d
H3 H1+ 8 c 0.3150(63) 0.3173(63) 0.0865(63) 1. 0 d
H4 H1+ 8 c 0.3625(81) 0.1739(81) 0.1228(81) 1. 0 d

loop_
_atom_type_symbol
_atom_type_oxidation_number
Ga3+ 3.000
P5+ 5.000
O2- -2.000
H1+ 1.000

loop_
_cod_related_entry_id
_cod_related_entry_database
_cod_related_entry_code
1 AMCSD 0015448
